data_4315406
loop_
_publ_author_name
'Lindsay J. Hounjet'
'Matthias Bierenstiel'
'Michael J. Ferguson'
'Robert McDonald'
'Martin Cowie'

_publ_section_title
;
 Coordinatively Diverse ortho-Phosphinoaniline Complexes of Ruthenium and
 Isolation of a Putative Intermediate in Ketone Transfer Hydrogenation
 Catalysis
;
_journal_name_full 'Inorganic Chemistry'
_journal_page_first 4288
_journal_page_last 4300
_journal_paper_doi 10.1021/ic100165t
_journal_volume 49
_journal_year 2010
_chemical_absolute_configuration ad
_chemical_formula_moiety 'C32 H34 N4 O3 P2 Ru'
_chemical_formula_sum 'C32 H34 N4 O3 P2 Ru'
_chemical_formula_weight 685.64
_chemical_name_systematic
;
 ?
;
_space_group_IT_number 4
_symmetry_cell_setting monoclinic
_symmetry_space_group_name_Hall 'P 2yb'
_symmetry_space_group_name_H-M 'P 1 21 1'
_atom_sites_solution_hydrogens geom
_atom_sites_solution_primary direct
_atom_sites_solution_secondary difmap
_audit_creation_method SHELXL-97
_cell_angle_alpha 90.00
_cell_angle_beta 116.9570(10)
_cell_angle_gamma 90.00
_cell_formula_units_Z 2
_cell_length_a 11.2706(12)
_cell_length_b 12.7184(14)
_cell_length_c 11.9508(13)
_cell_measurement_reflns_used 7127
_cell_measurement_temperature 193(2)
_cell_measurement_theta_max 27.46
_cell_measurement_theta_min 2.49
_cell_volume 1526.9(3)
_computing_cell_refinement 'Bruker SAINT (Bruker, 1997)'
_computing_data_collection 'Bruker SMART (Bruker, 1997)'
_computing_data_reduction 'Bruker SAINT (Bruker, 1997)'
_computing_molecular_graphics 'Bruker SHELXTL (Bruker, 1997)'
_computing_publication_material 'Bruker SHELXTL (Bruker, 1997)'
_computing_structure_refinement 'SHELXL-97 (Sheldrick, 1997)'
_computing_structure_solution 'SHELXS-97 (Sheldrick, 1990)'
_diffrn_ambient_temperature 193(2)
_diffrn_detector_area_resol_mean 8.192
_diffrn_measured_fraction_theta_full 0.995
_diffrn_measured_fraction_theta_max 0.995
_diffrn_measurement_device_type 'Bruker PLATFORM diffractometer/SMART 1000 CCD area detector'
_diffrn_measurement_method '\w scans'
_diffrn_radiation_monochromator graphite
_diffrn_radiation_source 'fine-focus sealed tube'
_diffrn_radiation_type MoK\a
_diffrn_radiation_wavelength 0.71073
_diffrn_reflns_av_R_equivalents 0.0175
_diffrn_reflns_av_sigmaI/netI 0.0283
_diffrn_reflns_limit_h_max 14
_diffrn_reflns_limit_h_min -14
_diffrn_reflns_limit_k_max 16
_diffrn_reflns_limit_k_min -16
_diffrn_reflns_limit_l_max 15
_diffrn_reflns_limit_l_min -15
_diffrn_reflns_number 13494
_diffrn_reflns_theta_full 27.50
_diffrn_reflns_theta_max 27.50
_diffrn_reflns_theta_min 1.91
_diffrn_standards_decay_% 0
_diffrn_standards_interval_time 0
_diffrn_standards_number 0
_exptl_absorpt_coefficient_mu 0.658
_exptl_absorpt_correction_T_max 0.9492
_exptl_absorpt_correction_T_min 0.7605
_exptl_absorpt_correction_type multi-scan
_exptl_absorpt_process_details 'SADABS (Sheldrick, 1996)'
_exptl_crystal_colour yellow
_exptl_crystal_density_diffrn 1.491
_exptl_crystal_density_method 'not measured'
_exptl_crystal_description plate
_exptl_crystal_F_000 704
_exptl_crystal_size_max 0.44
_exptl_crystal_size_mid 0.30
_exptl_crystal_size_min 0.08
_refine_diff_density_max 0.536
_refine_diff_density_min -0.320
_refine_diff_density_rms 0.064
_refine_ls_abs_structure_details 'Flack H D (1983), Acta Cryst. A39, 876-881. (3320 Friedel pairs)'
_refine_ls_abs_structure_Flack -0.005(16)
_refine_ls_extinction_method none
_refine_ls_goodness_of_fit_ref 1.097
_refine_ls_hydrogen_treatment constr
_refine_ls_matrix_type full
_refine_ls_number_parameters 383
_refine_ls_number_reflns 6972
_refine_ls_number_restraints 1
_refine_ls_restrained_S_all 1.097
_refine_ls_R_factor_all 0.0253
_refine_ls_R_factor_gt 0.0239
_refine_ls_shift/su_max 0.001
_refine_ls_shift/su_mean 0.000
_refine_ls_structure_factor_coef Fsqd
_refine_ls_weighting_details 'calc w=1/[\s^2^(Fo^2^)+(0.0346P)^2^+0.0654P] where P=(Fo^2^+2Fc^2^)/3'
_refine_ls_weighting_scheme calc
_refine_ls_wR_factor_gt 0.0594
_refine_ls_wR_factor_ref 0.0601
_reflns_number_gt 6728
_reflns_number_total 6972
_reflns_threshold_expression I>2\s(I)
_cod_data_source_file ic100165t_si_001_7.cif
_cod_data_source_block 6b
_cod_depositor_comments
;
The following automatic conversions were performed:

'_symmetry_cell_setting' value 'Monoclinic' changed to 'monoclinic'
according to the built-in table from CIF Core dictionary named
'cif_core.dic' version 2.4.1 from 2010-06-29.

Automatic conversion script
Id: cif_fix_values 1646 2011-03-28 12:23:43Z adriana 
;
_cod_original_sg_symbol_H-M 'P 21'
_cod_database_code 4315406

loop_
_symmetry_equiv_pos_as_xyz
'x, y, z'
'-x, y+1/2, -z'

loop_
_atom_site_label
_atom_site_type_symbol
_atom_site_fract_x
_atom_site_fract_y
_atom_site_fract_z
_atom_site_U_iso_or_equiv
_atom_site_adp_type
_atom_site_occupancy
_atom_site_symmetry_multiplicity
_atom_site_calc_flag
_atom_site_refinement_flags
_atom_site_disorder_assembly
_atom_site_disorder_group
Ru Ru 0.041976(14) 0.178982(13) 0.284155(13) 0.02203(5) Uani 1 1 d . . .
P1 P 0.20071(5) 0.20049(4) 0.20533(5) 0.02230(12) Uani 1 1 d . . .
P2 P 0.25405(5) 0.12105(4) 0.44068(5) 0.02144(11) Uani 1 1 d . . .
O1 O -0.2011(2) 0.24202(15) 0.04213(17) 0.0447(5) Uani 1 1 d . . .
O2 O 0.0055(2) 0.36478(17) 0.4296(2) 0.0546(5) Uani 1 1 d . . .
O3 O -0.1031(2) -0.01729(19) 0.3056(2) 0.0647(7) Uani 1 1 d . . .
N1 N 0.2969(2) 0.39364(15) 0.38245(19) 0.0334(4) Uani 1 1 d . . .
H1N H 0.2858 0.3293 0.4030 0.040 Uiso 1 1 calc R . .
N2 N 0.43289(19) 0.14483(16) 0.13717(19) 0.0312(4) Uani 1 1 d . . .
H2N H 0.4414 0.1808 0.2033 0.037 Uiso 1 1 calc R . .
N3 N 0.1429(2) 0.15706(17) 0.62575(18) 0.0361(5) Uani 1 1 d . . .
H3N H 0.1227 0.1022 0.5756 0.043 Uiso 1 1 calc R . .
N4 N 0.1901(2) -0.08083(16) 0.27388(19) 0.0320(4) Uani 1 1 d . . .
H4N H 0.1934 -0.0168 0.2476 0.038 Uiso 1 1 calc R . .
C1 C -0.1098(2) 0.21839(18) 0.1325(2) 0.0287(5) Uani 1 1 d . . .
C2 C 0.0240(2) 0.29682(19) 0.3773(2) 0.0315(5) Uani 1 1 d . . .
C3 C -0.0468(3) 0.0552(2) 0.2959(2) 0.0365(6) Uani 1 1 d . . .
C10 C 0.3449(2) 0.14939(16) 0.34865(19) 0.0236(4) Uani 1 1 d . . .
H10A H 0.3837 0.0853 0.3314 0.028 Uiso 1 1 calc R . .
H10B H 0.4151 0.2031 0.3892 0.028 Uiso 1 1 calc R . .
C11 C 0.2506(2) 0.33046(17) 0.1745(2) 0.0252(4) Uani 1 1 d . . .
C12 C 0.2920(2) 0.41172(18) 0.2662(2) 0.0277(5) Uani 1 1 d . . .
C13 C 0.3289(3) 0.50903(19) 0.2368(3) 0.0347(5) Uani 1 1 d . . .
H13 H 0.3579 0.5635 0.2979 0.042 Uiso 1 1 calc R . .
C14 C 0.3238(3) 0.5274(2) 0.1210(3) 0.0410(6) Uani 1 1 d . . .
H14 H 0.3514 0.5935 0.1039 0.049 Uiso 1 1 calc R . .
C15 C 0.2791(3) 0.4504(2) 0.0299(3) 0.0404(6) Uani 1 1 d . . .
H15 H 0.2735 0.4638 -0.0506 0.048 Uiso 1 1 calc R . .
C16 C 0.2423(2) 0.35320(19) 0.0568(2) 0.0310(5) Uani 1 1 d . . .
H16 H 0.2106 0.3007 -0.0065 0.037 Uiso 1 1 calc R . .
C17 C 0.3200(3) 0.4779(2) 0.4707(3) 0.0469(7) Uani 1 1 d . . .
H17A H 0.3122 0.4509 0.5439 0.056 Uiso 1 1 calc R . .
H17B H 0.2538 0.5334 0.4306 0.056 Uiso 1 1 calc R . .
H17C H 0.4095 0.5066 0.4975 0.056 Uiso 1 1 calc R . .
C21 C 0.1973(2) 0.11998(17) 0.0773(2) 0.0265(4) Uani 1 1 d . . .
C22 C 0.3108(2) 0.10054(17) 0.0590(2) 0.0278(5) Uani 1 1 d . . .
C23 C 0.2980(3) 0.03323(19) -0.0398(2) 0.0335(5) Uani 1 1 d . . .
H23 H 0.3732 0.0193 -0.0534 0.040 Uiso 1 1 calc R . .
C24 C 0.1769(3) -0.0125(2) -0.1168(2) 0.0375(6) Uani 1 1 d . . .
H24 H 0.1704 -0.0586 -0.1819 0.045 Uiso 1 1 calc R . .
C25 C 0.0650(3) 0.0076(2) -0.1006(2) 0.0379(6) Uani 1 1 d . . .
H25 H -0.0183 -0.0228 -0.1554 0.045 Uiso 1 1 calc R . .
C26 C 0.0763(3) 0.07277(19) -0.0036(2) 0.0314(5) Uani 1 1 d . . .
H26 H -0.0001 0.0858 0.0085 0.038 Uiso 1 1 calc R . .
C27 C 0.5465(3) 0.1334(2) 0.1129(3) 0.0395(6) Uani 1 1 d . . .
H27A H 0.6230 0.1704 0.1779 0.047 Uiso 1 1 calc R . .
H27B H 0.5258 0.1634 0.0305 0.047 Uiso 1 1 calc R . .
H27C H 0.5680 0.0586 0.1138 0.047 Uiso 1 1 calc R . .
C31 C 0.3320(2) 0.19435(18) 0.58719(18) 0.0247(4) Uani 1 1 d . . .
C32 C 0.2609(2) 0.20758(17) 0.6589(2) 0.0297(5) Uani 1 1 d . . .
C33 C 0.3199(3) 0.2703(2) 0.7677(2) 0.0411(6) Uani 1 1 d . . .
H33 H 0.2739 0.2810 0.8166 0.049 Uiso 1 1 calc R . .
C34 C 0.4414(3) 0.3161(2) 0.8047(3) 0.0445(7) Uani 1 1 d . . .
H34 H 0.4792 0.3567 0.8795 0.053 Uiso 1 1 calc R . .
C35 C 0.5103(3) 0.3041(2) 0.7349(3) 0.0413(6) Uani 1 1 d . . .
H35 H 0.5940 0.3375 0.7604 0.050 Uiso 1 1 calc R . .
C36 C 0.4563(2) 0.24327(19) 0.6278(2) 0.0320(5) Uani 1 1 d . . .
H36 H 0.5043 0.2343 0.5806 0.038 Uiso 1 1 calc R . .
C37 C 0.0504(3) 0.1917(3) 0.6712(3) 0.0486(7) Uani 1 1 d . . .
H37A H -0.0312 0.1497 0.6317 0.058 Uiso 1 1 calc R . .
H37B H 0.0290 0.2660 0.6502 0.058 Uiso 1 1 calc R . .
H37C H 0.0908 0.1827 0.7625 0.058 Uiso 1 1 calc R . .
C41 C 0.2834(2) -0.01650(16) 0.4900(2) 0.0242(4) Uani 1 1 d . . .
C42 C 0.2450(2) -0.10029(17) 0.4013(2) 0.0254(4) Uani 1 1 d . . .
C43 C 0.2682(2) -0.20422(19) 0.4478(2) 0.0309(5) Uani 1 1 d . . .
H43 H 0.2454 -0.2614 0.3905 0.037 Uiso 1 1 calc R . .
C44 C 0.3236(2) -0.22414(19) 0.5749(2) 0.0336(5) Uani 1 1 d . . .
H44 H 0.3365 -0.2948 0.6039 0.040 Uiso 1 1 calc R . .
C45 C 0.3604(3) -0.1431(2) 0.6603(2) 0.0357(5) Uani 1 1 d . . .
H45 H 0.3997 -0.1574 0.7478 0.043 Uiso 1 1 calc R . .
C46 C 0.3394(2) -0.04027(18) 0.6171(2) 0.0298(5) Uani 1 1 d . . .
H46 H 0.3640 0.0156 0.6762 0.036 Uiso 1 1 calc R . .
C47 C 0.1268(3) -0.1641(2) 0.1820(2) 0.0385(6) Uani 1 1 d . . .
H47A H 0.0859 -0.1339 0.0974 0.046 Uiso 1 1 calc R . .
H47B H 0.0581 -0.1981 0.1982 0.046 Uiso 1 1 calc R . .
H47C H 0.1938 -0.2161 0.1887 0.046 Uiso 1 1 calc R . .

loop_
_atom_site_aniso_label
_atom_site_aniso_U_11
_atom_site_aniso_U_22
_atom_site_aniso_U_33
_atom_site_aniso_U_23
_atom_site_aniso_U_13
_atom_site_aniso_U_12
Ru 0.02022(8) 0.02308(8) 0.02294(8) 0.00248(7) 0.00991(6) 0.00025(8)
P1 0.0232(2) 0.0231(3) 0.0218(2) 0.00043(18) 0.0114(2) -0.00219(18)
P2 0.0218(3) 0.0211(3) 0.0224(3) 0.00182(19) 0.0110(2) 0.0009(2)
O1 0.0396(11) 0.0421(10) 0.0354(10) 0.0059(8) 0.0020(8) 0.0020(8)
O2 0.0662(14) 0.0498(12) 0.0454(12) -0.0077(10) 0.0233(11) 0.0178(11)
O3 0.0564(14) 0.0583(14) 0.0654(15) 0.0193(11) 0.0153(12) -0.0261(11)
N1 0.0437(12) 0.0210(9) 0.0328(11) -0.0014(8) 0.0149(9) -0.0028(8)
N2 0.0283(10) 0.0375(10) 0.0318(10) -0.0120(8) 0.0172(8) -0.0052(7)
N3 0.0354(11) 0.0463(14) 0.0336(10) 0.0029(9) 0.0219(9) 0.0041(9)
N4 0.0401(12) 0.0263(10) 0.0312(10) 0.0002(8) 0.0176(9) -0.0022(8)
C1 0.0297(12) 0.0278(10) 0.0267(11) 0.0013(8) 0.0112(10) 0.0008(9)
C2 0.0287(12) 0.0336(12) 0.0282(12) 0.0035(9) 0.0094(10) 0.0060(10)
C3 0.0310(13) 0.0389(14) 0.0336(13) 0.0091(10) 0.0094(11) -0.0053(11)
C10 0.0244(10) 0.0243(10) 0.0244(10) 0.0007(7) 0.0132(9) -0.0004(7)
C11 0.0227(11) 0.0238(10) 0.0307(11) 0.0045(8) 0.0135(9) -0.0005(8)
C12 0.0225(11) 0.0259(11) 0.0329(12) 0.0025(9) 0.0110(10) 0.0007(8)
C13 0.0277(13) 0.0248(11) 0.0483(15) 0.0025(10) 0.0143(11) -0.0012(9)
C14 0.0380(15) 0.0315(13) 0.0528(16) 0.0154(12) 0.0200(13) -0.0012(11)
C15 0.0429(15) 0.0428(14) 0.0387(14) 0.0157(11) 0.0212(12) -0.0002(12)
C16 0.0317(12) 0.0332(12) 0.0300(12) 0.0047(9) 0.0156(10) 0.0003(10)
C17 0.064(2) 0.0330(14) 0.0403(16) -0.0099(11) 0.0208(15) -0.0033(13)
C21 0.0311(12) 0.0258(11) 0.0237(10) -0.0010(8) 0.0134(9) -0.0044(9)
C22 0.0328(12) 0.0244(10) 0.0271(11) -0.0016(8) 0.0144(10) -0.0031(9)
C23 0.0409(14) 0.0320(12) 0.0305(12) -0.0040(9) 0.0188(11) -0.0004(10)
C24 0.0516(16) 0.0318(12) 0.0295(13) -0.0086(10) 0.0187(12) -0.0085(11)
C25 0.0440(16) 0.0370(13) 0.0284(12) -0.0063(10) 0.0127(12) -0.0133(11)
C26 0.0323(13) 0.0343(12) 0.0272(11) 0.0000(9) 0.0132(10) -0.0083(10)
C27 0.0320(13) 0.0474(14) 0.0443(14) -0.0118(12) 0.0219(12) -0.0023(11)
C31 0.0251(10) 0.0242(12) 0.0232(9) 0.0012(8) 0.0097(8) 0.0041(8)
C32 0.0349(12) 0.0309(12) 0.0242(10) 0.0051(8) 0.0141(9) 0.0075(8)
C33 0.0553(17) 0.0409(14) 0.0320(13) -0.0008(11) 0.0240(13) 0.0106(12)
C34 0.0564(18) 0.0402(14) 0.0304(13) -0.0107(11) 0.0140(13) -0.0007(13)
C35 0.0345(14) 0.0412(15) 0.0371(14) -0.0026(11) 0.0065(11) -0.0050(12)
C36 0.0291(12) 0.0334(12) 0.0302(12) 0.0005(9) 0.0106(10) 0.0015(10)
C37 0.0505(15) 0.0553(18) 0.0577(16) 0.0115(16) 0.0400(14) 0.0112(16)
C41 0.0229(11) 0.0218(10) 0.0288(11) 0.0042(8) 0.0125(9) 0.0020(8)
C42 0.0220(11) 0.0262(10) 0.0297(12) 0.0017(9) 0.0133(10) -0.0008(8)
C43 0.0291(12) 0.0261(11) 0.0395(13) -0.0001(9) 0.0172(10) 0.0005(9)
C44 0.0335(13) 0.0256(11) 0.0427(14) 0.0098(10) 0.0182(11) 0.0046(9)
C45 0.0350(13) 0.0329(12) 0.0335(13) 0.0112(10) 0.0106(11) 0.0039(10)
C46 0.0269(12) 0.0296(11) 0.0305(12) 0.0030(9) 0.0111(10) 0.0021(9)
C47 0.0469(16) 0.0352(13) 0.0333(13) -0.0026(10) 0.0179(12) -0.0061(11)

loop_
_atom_type_symbol
_atom_type_description
_atom_type_scat_dispersion_real
_atom_type_scat_dispersion_imag
_atom_type_scat_source
C C 0.0033 0.0016 'International Tables Vol C Tables 4.2.6.8 and 6.1.1.4'
H H 0.0000 0.0000 'International Tables Vol C Tables 4.2.6.8 and 6.1.1.4'
N N 0.0061 0.0033 'International Tables Vol C Tables 4.2.6.8 and 6.1.1.4'
O O 0.0106 0.0060 'International Tables Vol C Tables 4.2.6.8 and 6.1.1.4'
P P 0.1023 0.0942 'International Tables Vol C Tables 4.2.6.8 and 6.1.1.4'
Ru Ru -1.2594 0.8363 'International Tables Vol C Tables 4.2.6.8 and 6.1.1.4'

loop_
_geom_angle_atom_site_label_1
_geom_angle_atom_site_label_2
_geom_angle_atom_site_label_3
_geom_angle
_geom_angle_site_symmetry_1
_geom_angle_site_symmetry_3
_geom_angle_publ_flag
C3 Ru C1 90.72(11) . . ?
C3 Ru C2 113.80(11) . . ?
C1 Ru C2 93.46(10) . . ?
C3 Ru P1 129.55(9) . . ?
C1 Ru P1 95.99(7) . . ?
C2 Ru P1 115.59(8) . . ?
C3 Ru P2 93.43(8) . . ?
C1 Ru P2 166.34(7) . . ?
C2 Ru P2 96.74(7) . . ?
P1 Ru P2 71.41(2) . . ?
C21 P1 C11 103.20(10) . . ?
C21 P1 C10 104.63(10) . . ?
C11 P1 C10 106.25(10) . . ?
C21 P1 Ru 122.12(7) . . ?
C11 P1 Ru 122.35(7) . . ?
C10 P1 Ru 95.44(7) . . ?
C31 P2 C41 104.00(10) . . ?
C31 P2 C10 108.49(10) . . ?
C41 P2 C10 108.11(10) . . ?
C31 P2 Ru 118.08(7) . . ?
C41 P2 Ru 121.25(8) . . ?
C10 P2 Ru 95.83(7) . . ?
C12 N1 C17 121.5(2) . . ?
C22 N2 C27 121.61(19) . . ?
C32 N3 C37 121.5(2) . . ?
C42 N4 C47 121.4(2) . . ?
O1 C1 Ru 179.5(2) . . ?
O2 C2 Ru 175.9(2) . . ?
O3 C3 Ru 177.0(3) . . ?
P2 C10 P1 97.32(10) . . ?
C16 C11 C12 118.3(2) . . ?
C16 C11 P1 120.12(18) . . ?
C12 C11 P1 121.52(17) . . ?
N1 C12 C13 121.1(2) . . ?
N1 C12 C11 120.2(2) . . ?
C13 C12 C11 118.7(2) . . ?
C14 C13 C12 121.3(2) . . ?
C15 C14 C13 120.4(2) . . ?
C14 C15 C16 119.4(2) . . ?
C15 C16 C11 121.8(2) . . ?
C26 C21 C22 119.0(2) . . ?
C26 C21 P1 117.55(17) . . ?
C22 C21 P1 123.42(16) . . ?
N2 C22 C23 120.3(2) . . ?
N2 C22 C21 121.1(2) . . ?
C23 C22 C21 118.6(2) . . ?
C24 C23 C22 120.6(2) . . ?
C23 C24 C25 121.1(2) . . ?
C24 C25 C26 119.0(2) . . ?
C25 C26 C21 121.7(2) . . ?
C36 C31 C32 119.0(2) . . ?
C36 C31 P2 122.05(16) . . ?
C32 C31 P2 118.82(17) . . ?
N3 C32 C33 121.6(2) . . ?
N3 C32 C31 120.7(2) . . ?
C33 C32 C31 117.6(2) . . ?
C34 C33 C32 121.7(2) . . ?
C33 C34 C35 120.9(2) . . ?
C36 C35 C34 119.4(3) . . ?
C35 C36 C31 121.4(2) . . ?
C46 C41 C42 119.0(2) . . ?
C46 C41 P2 119.18(17) . . ?
C42 C41 P2 121.73(17) . . ?
N4 C42 C43 120.8(2) . . ?
N4 C42 C41 121.3(2) . . ?
C43 C42 C41 117.9(2) . . ?
C44 C43 C42 121.1(2) . . ?
C45 C44 C43 120.9(2) . . ?
C44 C45 C46 119.2(2) . . ?
C45 C46 C41 121.9(2) . . ?

loop_
_geom_bond_atom_site_label_1
_geom_bond_atom_site_label_2
_geom_bond_distance
_geom_bond_site_symmetry_2
_geom_bond_publ_flag
Ru C3 1.905(2) . ?
Ru C1 1.911(2) . ?
Ru C2 1.931(2) . ?
Ru P1 2.3855(6) . ?
Ru P2 2.3878(6) . ?
P1 C21 1.827(2) . ?
P1 C11 1.836(2) . ?
P1 C10 1.864(2) . ?
P2 C31 1.820(2) . ?
P2 C41 1.828(2) . ?
P2 C10 1.846(2) . ?
O1 C1 1.143(3) . ?
O2 C2 1.140(3) . ?
O3 C3 1.154(3) . ?
N1 C12 1.385(3) . ?
N1 C17 1.442(3) . ?
N2 C22 1.385(3) . ?
N2 C27 1.443(3) . ?
N3 C32 1.364(3) . ?
N3 C37 1.445(3) . ?
N4 C42 1.382(3) . ?
N4 C47 1.457(3) . ?
C11 C16 1.396(3) . ?
C11 C12 1.423(3) . ?
C12 C13 1.400(3) . ?
C13 C14 1.379(4) . ?
C14 C15 1.379(4) . ?
C15 C16 1.388(3) . ?
C21 C26 1.400(3) . ?
C21 C22 1.414(3) . ?
C22 C23 1.411(3) . ?
C23 C24 1.382(4) . ?
C24 C25 1.383(4) . ?
C25 C26 1.384(3) . ?
C31 C36 1.404(3) . ?
C31 C32 1.423(3) . ?
C32 C33 1.410(4) . ?
C33 C34 1.364(4) . ?
C34 C35 1.381(4) . ?
C35 C36 1.378(4) . ?
C41 C46 1.388(3) . ?
C41 C42 1.425(3) . ?
C42 C43 1.412(3) . ?
C43 C44 1.379(4) . ?
C44 C45 1.376(4) . ?
C45 C46 1.386(3) . ?

loop_
_geom_torsion_atom_site_label_1
_geom_torsion_atom_site_label_2
_geom_torsion_atom_site_label_3
_geom_torsion_atom_site_label_4
_geom_torsion
_geom_torsion_site_symmetry_1
_geom_torsion_site_symmetry_2
_geom_torsion_site_symmetry_3
_geom_torsion_site_symmetry_4
_geom_torsion_publ_flag
C3 Ru P1 C21 32.17(14) . . . . ?
C1 Ru P1 C21 -63.73(11) . . . . ?
C2 Ru P1 C21 -160.49(11) . . . . ?
P2 Ru P1 C21 110.88(9) . . . . ?
C3 Ru P1 C11 167.97(13) . . . . ?
C1 Ru P1 C11 72.06(12) . . . . ?
C2 Ru P1 C11 -24.69(12) . . . . ?
P2 Ru P1 C11 -113.32(9) . . . . ?
C3 Ru P1 C10 -78.89(12) . . . . ?
C1 Ru P1 C10 -174.79(10) . . . . ?
C2 Ru P1 C10 88.45(10) . . . . ?
P2 Ru P1 C10 -0.18(7) . . . . ?
C3 Ru P2 C31 -114.50(12) . . . . ?
C1 Ru P2 C31 138.1(3) . . . . ?
C2 Ru P2 C31 -0.03(11) . . . . ?
P1 Ru P2 C31 114.75(8) . . . . ?
C3 Ru P2 C41 15.63(12) . . . . ?
C1 Ru P2 C41 -91.8(3) . . . . ?
C2 Ru P2 C41 130.09(11) . . . . ?
P1 Ru P2 C41 -115.12(9) . . . . ?
C3 Ru P2 C10 130.94(11) . . . . ?
C1 Ru P2 C10 23.5(3) . . . . ?
C2 Ru P2 C10 -114.60(10) . . . . ?
P1 Ru P2 C10 0.18(7) . . . . ?
C3 Ru C1 O1 62(27) . . . . ?
C2 Ru C1 O1 -52(27) . . . . ?
P1 Ru C1 O1 -168(100) . . . . ?
P2 Ru C1 O1 170(100) . . . . ?
C3 Ru C2 O2 -43(3) . . . . ?
C1 Ru C2 O2 50(3) . . . . ?
P1 Ru C2 O2 148(3) . . . . ?
P2 Ru C2 O2 -139(3) . . . . ?
C1 Ru C3 O3 -86(5) . . . . ?
C2 Ru C3 O3 9(5) . . . . ?
P1 Ru C3 O3 176(5) . . . . ?
P2 Ru C3 O3 108(5) . . . . ?
C31 P2 C10 P1 -122.43(10) . . . . ?
C41 P2 C10 P1 125.37(10) . . . . ?
Ru P2 C10 P1 -0.22(8) . . . . ?
C21 P1 C10 P2 -125.00(10) . . . . ?
C11 P1 C10 P2 126.21(10) . . . . ?
Ru P1 C10 P2 0.22(8) . . . . ?
C21 P1 C11 C16 16.3(2) . . . . ?
C10 P1 C11 C16 126.12(19) . . . . ?
Ru P1 C11 C16 -126.34(17) . . . . ?
C21 P1 C11 C12 -166.78(18) . . . . ?
C10 P1 C11 C12 -57.0(2) . . . . ?
Ru P1 C11 C12 50.6(2) . . . . ?
C17 N1 C12 C13 9.7(4) . . . . ?
C17 N1 C12 C11 -171.0(2) . . . . ?
C16 C11 C12 N1 177.7(2) . . . . ?
P1 C11 C12 N1 0.7(3) . . . . ?
C16 C11 C12 C13 -3.1(3) . . . . ?
P1 C11 C12 C13 179.94(17) . . . . ?
N1 C12 C13 C14 -179.9(2) . . . . ?
C11 C12 C13 C14 0.9(4) . . . . ?
C12 C13 C14 C15 1.5(4) . . . . ?
C13 C14 C15 C16 -1.6(4) . . . . ?
C14 C15 C16 C11 -0.7(4) . . . . ?
C12 C11 C16 C15 3.1(4) . . . . ?
P1 C11 C16 C15 -180.0(2) . . . . ?
C11 P1 C21 C26 -120.10(18) . . . . ?
C10 P1 C21 C26 128.91(18) . . . . ?
Ru P1 C21 C26 22.7(2) . . . . ?
C11 P1 C21 C22 62.1(2) . . . . ?
C10 P1 C21 C22 -48.9(2) . . . . ?
Ru P1 C21 C22 -155.12(16) . . . . ?
C27 N2 C22 C23 6.8(3) . . . . ?
C27 N2 C22 C21 -174.4(2) . . . . ?
C26 C21 C22 N2 -179.5(2) . . . . ?
P1 C21 C22 N2 -1.7(3) . . . . ?
C26 C21 C22 C23 -0.6(3) . . . . ?
P1 C21 C22 C23 177.17(18) . . . . ?
N2 C22 C23 C24 178.9(2) . . . . ?
C21 C22 C23 C24 0.0(4) . . . . ?
C22 C23 C24 C25 1.1(4) . . . . ?
C23 C24 C25 C26 -1.6(4) . . . . ?
C24 C25 C26 C21 1.0(4) . . . . ?
C22 C21 C26 C25 0.1(3) . . . . ?
P1 C21 C26 C25 -177.8(2) . . . . ?
C41 P2 C31 C36 102.5(2) . . . . ?
C10 P2 C31 C36 -12.4(2) . . . . ?
Ru P2 C31 C36 -119.87(18) . . . . ?
C41 P2 C31 C32 -81.30(19) . . . . ?
C10 P2 C31 C32 163.80(17) . . . . ?
Ru P2 C31 C32 56.35(19) . . . . ?
C37 N3 C32 C33 21.9(3) . . . . ?
C37 N3 C32 C31 -161.2(2) . . . . ?
C36 C31 C32 N3 -176.7(2) . . . . ?
P2 C31 C32 N3 6.9(3) . . . . ?
C36 C31 C32 C33 0.3(3) . . . . ?
P2 C31 C32 C33 -176.03(18) . . . . ?
N3 C32 C33 C34 176.3(2) . . . . ?
C31 C32 C33 C34 -0.8(4) . . . . ?
C32 C33 C34 C35 1.3(4) . . . . ?
C33 C34 C35 C36 -1.3(4) . . . . ?
C34 C35 C36 C31 0.9(4) . . . . ?
C32 C31 C36 C35 -0.4(3) . . . . ?
P2 C31 C36 C35 175.8(2) . . . . ?
C31 P2 C41 C46 7.1(2) . . . . ?
C10 P2 C41 C46 122.27(19) . . . . ?
Ru P2 C41 C46 -128.85(17) . . . . ?
C31 P2 C41 C42 -175.78(18) . . . . ?
C10 P2 C41 C42 -60.6(2) . . . . ?
Ru P2 C41 C42 48.3(2) . . . . ?
C47 N4 C42 C43 14.1(3) . . . . ?
C47 N4 C42 C41 -167.7(2) . . . . ?
C46 C41 C42 N4 -179.4(2) . . . . ?
P2 C41 C42 N4 3.5(3) . . . . ?
C46 C41 C42 C43 -1.2(3) . . . . ?
P2 C41 C42 C43 -178.31(17) . . . . ?
N4 C42 C43 C44 179.7(2) . . . . ?
C41 C42 C43 C44 1.5(3) . . . . ?
C42 C43 C44 C45 -1.4(4) . . . . ?
C43 C44 C45 C46 1.0(4) . . . . ?
C44 C45 C46 C41 -0.6(4) . . . . ?
C42 C41 C46 C45 0.8(4) . . . . ?
P2 C41 C46 C45 178.0(2) . . . . ?
